data_4501195
loop_
_publ_author_name
'Kar, Paramita'
'Biswas, Rituparna'
'Ida, Yumi'
'Ishida, Takayuki'
'Ghosh, Ashutosh'

_publ_section_title
;
 A Unique Example of Structural Diversity Tuned by Apparently
 Innocento-,m-, andp-Nitro Substituents of Benzoate in Their Complexes of
 Mn(II) with 4,4&#x2032;-Bipyridine: 1D Ladder, 2D Sheet, and 3D Framework
;
_journal_issue 12
_journal_name_full 'Crystal Growth &amp; Design'
_journal_page_first 5305
_journal_paper_doi 10.1021/cg2008649
_journal_volume 11
_journal_year 2011
_chemical_formula_moiety 'C24 H18 Mn N2 O4'
_chemical_formula_sum 'C24 H18 Mn N2 O4'
_chemical_formula_weight 453.34
_chemical_name_systematic
;
 ?
;
_space_group_IT_number 60
_symmetry_cell_setting orthorhombic
_symmetry_space_group_name_Hall '-P 2n 2ab'
_symmetry_space_group_name_H-M 'P b c n'
_atom_sites_solution_hydrogens geom
_atom_sites_solution_primary direct
_atom_sites_solution_secondary difmap
_audit_creation_method SHELXL-97
_cell_angle_alpha 90.00
_cell_angle_beta 90.00
_cell_angle_gamma 90.00
_cell_formula_units_Z 4
_cell_length_a 18.704(2)
_cell_length_b 11.6908(13)
_cell_length_c 9.4873(10)
_cell_measurement_temperature 293(2)
_cell_measurement_theta_max 28.7
_cell_measurement_theta_min 2.0
_cell_volume 2074.5(4)
_computing_cell_refinement 'Bruker SMART'
_computing_data_collection 'Bruker SMART'
_computing_data_reduction 'Bruker SAINT'
_computing_molecular_graphics 'Ortep-3 for Windows (Farrugia, 1997)'
_computing_publication_material 'WINGX V1.80.03'
_computing_structure_refinement 'SHELXL-97 (Sheldrick, 1997)'
_computing_structure_solution 'SHELXS-97 (Sheldrick, 1990)'
_diffrn_ambient_temperature 293(2)
_diffrn_measured_fraction_theta_full 0.997
_diffrn_measured_fraction_theta_max 0.997
_diffrn_measurement_device_type 'CCD area detector'
_diffrn_measurement_method 'phi and omega scans'
_diffrn_radiation_monochromator graphite
_diffrn_radiation_source 'fine-focus sealed tube'
_diffrn_radiation_type MoK\a
_diffrn_radiation_wavelength 0.71073
_diffrn_reflns_av_R_equivalents 0.0588
_diffrn_reflns_av_sigmaI/netI 0.0359
_diffrn_reflns_limit_h_max 25
_diffrn_reflns_limit_h_min -25
_diffrn_reflns_limit_k_max 14
_diffrn_reflns_limit_k_min -15
_diffrn_reflns_limit_l_max 12
_diffrn_reflns_limit_l_min -9
_diffrn_reflns_number 24905
_diffrn_reflns_theta_full 28.68
_diffrn_reflns_theta_max 28.68
_diffrn_reflns_theta_min 2.05
_exptl_absorpt_coefficient_mu 0.670
_exptl_absorpt_correction_T_max 0.9676
_exptl_absorpt_correction_T_min 0.9014
_exptl_absorpt_correction_type empirical
_exptl_absorpt_process_details SADABS
_exptl_crystal_colour yellow
_exptl_crystal_density_diffrn 1.452
_exptl_crystal_density_method 'not measured'
_exptl_crystal_description plate
_exptl_crystal_F_000 932.0
_exptl_crystal_size_max 0.16
_exptl_crystal_size_mid 0.09
_exptl_crystal_size_min 0.05
_refine_diff_density_max 0.511
_refine_diff_density_min -0.559
_refine_diff_density_rms 0.096
_refine_ls_extinction_method none
_refine_ls_goodness_of_fit_ref 1.190
_refine_ls_hydrogen_treatment constr
_refine_ls_matrix_type full
_refine_ls_number_parameters 143
_refine_ls_number_reflns 2670
_refine_ls_number_restraints 0
_refine_ls_restrained_S_all 1.190
_refine_ls_R_factor_all 0.0784
_refine_ls_R_factor_gt 0.0521
_refine_ls_shift/su_max 0.000
_refine_ls_shift/su_mean 0.000
_refine_ls_structure_factor_coef Fsqd
_refine_ls_weighting_details 'calc w=1/[\s^2^(Fo^2^)+(0.1045P)^2^+0.7723P] where P=(Fo^2^+2Fc^2^)/3'
_refine_ls_weighting_scheme calc
_refine_ls_wR_factor_gt 0.1875
_refine_ls_wR_factor_ref 0.2034
_reflns_number_gt 1796
_reflns_number_total 2670
_reflns_threshold_expression >2sigma(I)
_cod_data_source_file cg2008649_si_002.cif
_cod_data_source_block 1
_cod_depositor_comments
;
The following automatic conversions were performed:

'_exptl_absorpt_correction_type' value 'EMPIRICAL' changed to
'empirical' according to
/home/saulius/struct/CIF-dictionaries/cif_core.dic dictionary named
'cif_core.dic' version 2.4.1 from
2010-06-29.

'_refine_ls_hydrogen_treatment' value 'CONSTR' changed
to 'constr' according to
/home/saulius/struct/CIF-dictionaries/cif_core.dic dictionary named
'cif_core.dic' version 2.4.1 from 2010-06-29.

Automatic conversion script
Id: cif_fix_values 1715 2011-07-08 13:25:40Z adriana 
;
_cod_original_cell_volume 2074.6(4)
_cod_original_sg_symbol_H-M Pbcn
_cod_database_code 4501195

loop_
_symmetry_equiv_pos_as_xyz
'x, y, z'
'-x+1/2, -y+1/2, z+1/2'
'x+1/2, -y+1/2, -z'
'-x, y, -z+1/2'
'-x, -y, -z'
'x-1/2, y-1/2, -z-1/2'
'-x-1/2, y-1/2, z'
'x, -y, z-1/2'

loop_
_atom_site_label
_atom_site_type_symbol
_atom_site_fract_x
_atom_site_fract_y
_atom_site_fract_z
_atom_site_U_iso_or_equiv
_atom_site_adp_type
_atom_site_occupancy
_atom_site_symmetry_multiplicity
_atom_site_calc_flag
_atom_site_refinement_flags
Mn1 Mn 0.0000 0.45168(4) 0.7500 0.0269(2) Uani 1 2 d S
O2 O -0.08447(11) 0.44040(16) 0.8997(2) 0.0408(6) Uani 1 1 d .
O1 O 0.08368(12) 0.44878(16) 0.9098(2) 0.0392(5) Uani 1 1 d .
N2 N 0.0000 0.2552(3) 0.7500 0.0295(7) Uani 1 2 d S
N1 N 0.0000 0.6479(3) 0.7500 0.0325(8) Uani 1 2 d S
C7 C -0.11047(14) 0.4762(2) 1.0120(3) 0.0309(6) Uani 1 1 d .
C3 C 0.0000 -0.1121(4) 0.7500 0.0324(9) Uani 1 2 d S
C8 C -0.18157(15) 0.4246(3) 1.0538(3) 0.0340(6) Uani 1 1 d .
C5 C -0.03248(16) 0.0767(2) 0.8576(3) 0.0354(7) Uani 1 1 d .
H5 H -0.0555 0.0388 0.9309 0.042 Uiso 1 1 calc R
C6 C -0.03018(17) 0.1951(2) 0.8544(3) 0.0349(7) Uani 1 1 d .
H6 H -0.0507 0.2350 0.9289 0.042 Uiso 1 1 calc R
C4 C 0.0000 0.0151(3) 0.7500 0.0304(9) Uani 1 2 d S
C2 C -0.05911(17) 0.8261(3) 0.7945(4) 0.0434(8) Uani 1 1 d .
H2 H -0.1001 0.8637 0.8249 0.052 Uiso 1 1 calc R
C13 C -0.20912(17) 0.3324(3) 0.9809(4) 0.0459(8) Uani 1 1 d .
H13 H -0.1843 0.3031 0.9041 0.055 Uiso 1 1 calc R
C1 C -0.05647(18) 0.7077(3) 0.7930(4) 0.0438(8) Uani 1 1 d .
H1 H -0.0965 0.6676 0.8239 0.053 Uiso 1 1 calc R
C9 C -0.21928(19) 0.4673(3) 1.1685(4) 0.0553(10) Uani 1 1 d .
H9 H -0.2012 0.5286 1.2198 0.066 Uiso 1 1 calc R
C11 C -0.3107(2) 0.3272(5) 1.1323(5) 0.0794(15) Uani 1 1 d .
H11 H -0.3543 0.2951 1.1578 0.095 Uiso 1 1 calc R
C12 C -0.2732(2) 0.2834(4) 1.0210(5) 0.0638(11) Uani 1 1 d .
H12 H -0.2909 0.2205 0.9722 0.077 Uiso 1 1 calc R
C10 C -0.2842(2) 0.4179(5) 1.2060(6) 0.0787(14) Uani 1 1 d .
H10 H -0.3097 0.4471 1.2821 0.094 Uiso 1 1 calc R

loop_
_atom_site_aniso_label
_atom_site_aniso_U_11
_atom_site_aniso_U_22
_atom_site_aniso_U_33
_atom_site_aniso_U_23
_atom_site_aniso_U_13
_atom_site_aniso_U_12
Mn1 0.0301(4) 0.0169(3) 0.0337(4) 0.000 0.0050(2) 0.000
O2 0.0399(12) 0.0367(12) 0.0458(14) -0.0062(9) 0.0151(10) -0.0069(8)
O1 0.0435(12) 0.0320(11) 0.0423(14) -0.0047(9) -0.0048(10) -0.0025(8)
N2 0.0344(17) 0.0207(16) 0.0335(19) 0.000 -0.0028(13) 0.000
N1 0.0380(19) 0.0198(16) 0.040(2) 0.000 0.0066(14) 0.000
C7 0.0320(14) 0.0256(13) 0.0351(16) 0.0020(12) 0.0032(11) 0.0030(10)
C3 0.042(2) 0.0200(19) 0.035(2) 0.000 -0.0015(17) 0.000
C8 0.0318(13) 0.0352(15) 0.0351(16) 0.0057(13) 0.0019(12) 0.0004(11)
C5 0.0432(16) 0.0240(14) 0.0389(17) 0.0040(12) 0.0007(13) 0.0014(12)
C6 0.0438(16) 0.0243(14) 0.0366(16) 0.0002(12) -0.0005(13) 0.0026(12)
C4 0.0326(19) 0.0183(18) 0.040(2) 0.000 -0.0060(16) 0.000
C2 0.0424(17) 0.0242(15) 0.063(2) -0.0006(14) 0.0126(16) 0.0039(12)
C13 0.0397(17) 0.0459(19) 0.052(2) -0.0017(16) 0.0021(15) -0.0082(13)
C1 0.0468(18) 0.0212(15) 0.064(2) 0.0029(14) 0.0128(16) -0.0031(12)
C9 0.050(2) 0.064(2) 0.052(2) -0.0102(19) 0.0146(17) 0.0003(16)
C11 0.042(2) 0.111(4) 0.086(4) 0.018(3) 0.013(2) -0.023(2)
C12 0.0484(19) 0.067(3) 0.076(3) 0.003(2) -0.0053(19) -0.0226(17)
C10 0.052(2) 0.115(4) 0.069(3) 0.001(3) 0.029(2) -0.005(3)

loop_
_atom_type_symbol
_atom_type_description
_atom_type_scat_dispersion_real
_atom_type_scat_dispersion_imag
_atom_type_scat_source
C C 0.0033 0.0016 'International Tables Vol C Tables 4.2.6.8 and 6.1.1.4'
H H 0.0000 0.0000 'International Tables Vol C Tables 4.2.6.8 and 6.1.1.4'
O O 0.0106 0.0060 'International Tables Vol C Tables 4.2.6.8 and 6.1.1.4'
Mn Mn 0.3368 0.7283 'International Tables Vol C Tables 4.2.6.8 and 6.1.1.4'
N N 0.0061 0.0033 'International Tables Vol C Tables 4.2.6.8 and 6.1.1.4'

loop_
_geom_angle_atom_site_label_1
_geom_angle_atom_site_label_2
_geom_angle_atom_site_label_3
_geom_angle
_geom_angle_site_symmetry_1
_geom_angle_site_symmetry_3
O2 Mn1 O2 172.89(10) . 4_556
O2 Mn1 O1 93.91(10) . .
O2 Mn1 O1 85.98(10) 4_556 .
O2 Mn1 O1 85.98(10) . 4_556
O2 Mn1 O1 93.91(10) 4_556 4_556
O1 Mn1 O1 178.22(10) . 4_556
O2 Mn1 N1 93.55(5) . .
O2 Mn1 N1 93.55(5) 4_556 .
O1 Mn1 N1 90.89(5) . .
O1 Mn1 N1 90.89(5) 4_556 .
O2 Mn1 N2 86.45(5) . .
O2 Mn1 N2 86.45(5) 4_556 .
O1 Mn1 N2 89.11(5) . .
O1 Mn1 N2 89.11(5) 4_556 .
N1 Mn1 N2 180.000(1) . .
C7 O2 Mn1 147.25(19) . .
C7 O1 Mn1 133.47(18) 5_567 .
C6 N2 C6 116.7(4) . 4_556
C6 N2 Mn1 121.67(18) . .
C6 N2 Mn1 121.67(18) 4_556 .
C1 N1 C1 116.6(4) 4_556 .
C1 N1 Mn1 121.68(18) 4_556 .
C1 N1 Mn1 121.68(18) . .
O2 C7 O1 125.9(3) . 5_567
O2 C7 C8 115.7(3) . .
O1 C7 C8 118.4(3) 5_567 .
C2 C3 C2 117.2(4) 1_545 4_546
C2 C3 C4 121.4(2) 1_545 .
C2 C3 C4 121.4(2) 4_546 .
C13 C8 C9 118.9(3) . .
C13 C8 C7 120.5(3) . .
C9 C8 C7 120.5(3) . .
C6 C5 C4 119.2(3) . .
N2 C6 C5 123.6(3) . .
C5 C4 C5 117.6(4) 4_556 .
C5 C4 C3 121.20(19) 4_556 .
C5 C4 C3 121.20(19) . .
C1 C2 C3 119.3(3) . 1_565
C8 C13 C12 120.7(4) . .
N1 C1 C2 123.8(3) . .
C8 C9 C10 119.6(4) . .
C10 C11 C12 120.1(4) . .
C11 C12 C13 120.1(4) . .
C11 C10 C9 120.6(4) . .

loop_
_geom_bond_atom_site_label_1
_geom_bond_atom_site_label_2
_geom_bond_distance
_geom_bond_site_symmetry_2
Mn1 O2 2.128(2) .
Mn1 O2 2.128(2) 4_556
Mn1 O1 2.179(2) .
Mn1 O1 2.179(2) 4_556
Mn1 N1 2.294(4) .
Mn1 N2 2.297(3) .
O2 C7 1.244(3) .
O1 C7 1.254(3) 5_567
N2 C6 1.340(3) .
N2 C6 1.340(3) 4_556
N1 C1 1.331(4) 4_556
N1 C1 1.331(4) .
C7 O1 1.254(3) 5_567
C7 C8 1.513(4) .
C3 C2 1.387(4) 1_545
C3 C2 1.387(4) 4_546
C3 C4 1.488(6) .
C8 C13 1.380(4) .
C8 C9 1.390(5) .
C5 C6 1.385(4) .
C5 C4 1.389(4) .
C4 C5 1.389(4) 4_556
C2 C1 1.385(4) .
C2 C3 1.387(4) 1_565
C13 C12 1.382(5) .
C9 C10 1.390(6) .
C11 C10 1.364(7) .
C11 C12 1.367(6) .
